data_4332531
loop_
_publ_author_name
'Ben Yahia, Hamdi'
'Gaudin, Etienne'
'Darriet, Jacques'
'Dai, Dadi'
'Whangbo, Myung-Hwan'

_publ_section_title
;
 Comparison of the Crystal Structures and Magnetic Properties of the Low-
 and High-Temperature Forms of AgCuPO4:&#x00A0; Crystal Structure
 Determination, Magnetic Susceptibility Measurements, and Spin Dimer
 Analysis
;
_journal_issue 14
_journal_name_full 'Inorganic Chemistry'
_journal_page_first 5501
_journal_page_last 5509
_journal_paper_doi 10.1021/ic060484l
_journal_volume 45
_journal_year 2006
_chemical_formula_moiety 'Ag1 Cu1 O4 P1'
_chemical_formula_sum 'Ag Cu O4 P'
_chemical_formula_weight 266.4
_chemical_name_systematic ' ?'
_space_group_IT_number 14
_symmetry_cell_setting monoclinic
_symmetry_space_group_name_Hall '-P 2ybc'
_symmetry_space_group_name_H-M 'P 1 21/c 1'
_cell_angle_alpha 90
_cell_angle_beta 99.0673(11)
_cell_angle_gamma 90
_cell_formula_units_Z 4
_cell_length_a 7.83650(10)
_cell_length_b 5.62685(7)
_cell_length_c 7.49381(10)
_cell_measurement_temperature 293
_cell_volume 326.309(7)
_computing_publication_material '(Jana2000; Petricek and Dusek, 2000)'
_computing_structure_refinement '(Jana2000; Petricek and Dusek, 2000)'
_diffrn_ambient_temperature 293
_diffrn_measurement_device_type 'Philips X-Pert'
_diffrn_radiation_monochromator graphite
_diffrn_radiation_type CuK\a~1~
_diffrn_radiation_wavelength 1.54051
_exptl_absorpt_coefficient_mu 60.741
_exptl_absorpt_process_details '(Jana2000; Petricek and Dusek, 2000)'
_exptl_crystal_density_diffrn 5.4206
_exptl_crystal_F_000 492
_pd_char_colour green
_pd_meas_2theta_range_inc 0.008
_pd_meas_2theta_range_max 119.960
_pd_meas_2theta_range_min 6.008
_pd_meas_number_of_points 14245
_pd_prep_temperature 293
_pd_proc_2theta_range_inc 0.008
_pd_proc_2theta_range_max 119.96
_pd_proc_2theta_range_min 6.008
_pd_proc_ls_pref_orient_corr none
_pd_proc_ls_profile_function Pseudo-Voigt
_pd_proc_ls_prof_R_factor 0.0953
_pd_proc_ls_prof_wR_expected 0.0812
_pd_proc_ls_prof_wR_factor 0.1280
_pd_spec_size_axial 0.32
_pd_spec_size_equat 0.32
_pd_spec_size_thick 0.32
_refine_ls_extinction_method none
_refine_ls_goodness_of_fit_all 1.58
_refine_ls_number_parameters 38
_refine_ls_R_factor_all 0.0476
_refine_ls_R_factor_gt 0.0474
_refine_ls_shift/su_max 0.01
_refine_ls_shift/su_mean 0.0485
_refine_ls_weighting_scheme sigma
_refine_ls_wR_factor_gt 0.0421
_refine_ls_wR_factor_ref 0.0421
_cod_data_source_file ic060484lsup1.cif
_cod_data_source_block (I)
_cod_original_cell_volume 326.309(5)
_cod_original_sg_symbol_Hall '-P 2ycb'
_cod_original_formula_sum 'Ag1 Cu1 O4 P1'
_cod_database_code 4332531

loop_
_symmetry_equiv_pos_site_id
_symmetry_equiv_pos_as_xyz
1 x,y,z
2 -x,1/2+y,1/2-z
3 -x,-y,-z
4 x,1/2-y,1/2+z

loop_
_atom_site_label
_atom_site_type_symbol
_atom_site_fract_x
_atom_site_fract_y
_atom_site_fract_z
_atom_site_adp_type
_atom_site_U_iso_or_equiv
_atom_site_symmetry_multiplicity
_atom_site_occupancy
_atom_site_calc_flag
Ag1 Ag 0.9287(4) 0.1093(6) 0.1909(5) Uani 0.0301(11) 4 1 d
Cu Cu 0.5834(6) 0.1205(12) 0.8533(7) Uiso 0.0243(18) 4 1 d
P P 0.2754(13) 0.115(2) 0.4925(15) Uiso 0.023(3) 4 1 d
O1 O 0.315(3) -0.049(4) 0.648(3) Uiso 0.031(8) 4 1 d
O2 O 0.276(2) -0.013(3) 0.312(3) Uiso 0.012(7) 4 1 d
O3 O 0.099(3) 0.237(4) 0.492(3) Uiso 0.023(7) 4 1 d
O4 O 0.428(3) 0.305(4) 0.520(3) Uiso 0.029(8) 4 1 d

loop_
_atom_site_aniso_label
_atom_site_aniso_type_symbol
_atom_site_aniso_U_11
_atom_site_aniso_U_22
_atom_site_aniso_U_33
_atom_site_aniso_U_12
_atom_site_aniso_U_13
_atom_site_aniso_U_23
Ag1 Ag 0.0204(17) 0.0310(18) 0.040(2) 0.000(2) 0.0092(15) -0.001(2)

loop_
_atom_type_symbol
_atom_type_scat_dispersion_real
_atom_type_scat_dispersion_imag
_atom_type_scat_source
Ag 0.131 4.282 'International Tables Vol C Tables  4.2.6.8 and 6.1.1.1'
Cu -1.965 0.589 'International Tables Vol C Tables  4.2.6.8 and 6.1.1.1'
P 0.296 0.433 'International Tables Vol C Tables  4.2.6.8 and 6.1.1.1'
O 0.049 0.032 'International Tables Vol C Tables  4.2.6.8 and 6.1.1.1'

loop_
_geom_angle_atom_site_label_1
_geom_angle_atom_site_label_2
_geom_angle_atom_site_label_3
_geom_angle_site_symmetry_1
_geom_angle_site_symmetry_3
_geom_angle
_geom_angle_publ_flag
O1 Ag1 O2 3_656 1_655 126.8(7) yes
O1 Ag1 O2 3_656 2_655 66.2(7) yes
O1 Ag1 O3 3_656 1_655 86.7(8) yes
O1 Ag1 O3 3_656 2_645 98.5(8) yes
O1 Ag1 O3 3_656 4_654 160.9(8) yes
O2 Ag1 O2 1_655 2_655 138.5(5) yes
O2 Ag1 O3 1_655 1_655 55.7(7) yes
O2 Ag1 O3 1_655 2_645 88.2(6) yes
O2 Ag1 O3 1_655 4_654 70.9(7) yes
O2 Ag1 O2 2_655 1_655 138.5(5) yes
O2 Ag1 O3 2_655 1_655 90.7(7) yes
O2 Ag1 O3 2_655 2_645 131.8(6) yes
O2 Ag1 O3 2_655 4_654 96.0(7) yes
O3 Ag1 O3 1_655 2_645 135.6(7) yes
O3 Ag1 O3 1_655 4_654 101.0(8) yes
O3 Ag1 O3 2_645 1_655 135.6(7) yes
O3 Ag1 O3 2_645 4_654 88.2(8) yes
O3 Ag1 O3 4_654 1_655 101.0(8) yes
O3 Ag1 O3 4_654 2_645 88.2(8) yes
O1 Cu O1 . 2_656 128.3(8) yes
O1 Cu O2 . 3_656 89.8(8) yes
O1 Cu O4 . . 53.6(7) yes
O1 Cu O4 . 2_646 82.2(8) yes
O1 Cu O4 . 4_555 85.9(9) yes
O1 Cu O1 2_656 . 128.3(8) yes
O1 Cu O2 2_656 3_656 91.1(9) yes
O1 Cu O4 2_656 . 76.7(8) yes
O1 Cu O4 2_656 2_646 148.8(9) yes
O1 Cu O4 2_656 4_555 95.2(10) yes
O2 Cu O4 3_656 . 75.5(8) yes
O2 Cu O4 3_656 2_646 95.9(9) yes
O2 Cu O4 3_656 4_555 173.6(9) yes
O4 Cu O4 . 2_646 134.4(8) yes
O4 Cu O4 . 4_555 105.5(8) yes
O4 Cu O4 2_646 . 134.4(8) yes
O4 Cu O4 2_646 4_555 78.9(10) yes
O4 Cu O4 4_555 . 105.5(8) yes
O4 Cu O4 4_555 2_646 78.9(10) yes
O1 P O2 . . 111.8(13) yes
O1 P O3 . . 110.8(14) yes
O1 P O4 . . 104.6(12) yes
O2 P O3 . . 109.8(11) yes
O2 P O4 . . 108.9(12) yes
O3 P O4 . . 110.8(14) yes

loop_
_geom_bond_atom_site_label_1
_geom_bond_atom_site_label_2
_geom_bond_site_symmetry_2
_geom_bond_distance
_geom_bond_publ_flag
Ag1 O1 3_656 2.44(3) yes
Ag1 O2 1_655 2.815(16) yes
Ag1 O2 2_655 2.661(17) yes
Ag1 O3 1_655 2.54(2) yes
Ag1 O3 2_645 2.49(2) yes
Ag1 O3 4_654 2.32(2) yes
Cu O1 . 2.58(2) yes
Cu O1 2_656 2.03(2) yes
Cu O2 3_656 1.88(2) yes
Cu O4 . 2.80(2) yes
Cu O4 2_646 2.02(2) yes
Cu O4 4_555 1.92(3) yes
P O1 . 1.48(2) yes
P O2 . 1.53(2) yes
P O3 . 1.54(3) yes
P O4 . 1.60(2) yes
